data_4335855
loop_
_publ_author_name
'Yoshiaki Shuku'
'Rie Suizu'
'Alex Domingo'
'Carmen J. Calzado'
'Vincent Robert'
'Kunio Awaga'

_publ_contact_author_address
;Research Centre for Material Science
Nagoya University
Furo-cho
Chikusa
Nagoya
Japan
464-8602
;
_publ_contact_author_email awaga@mbox.chem.nagoya-u.ac.jp
_publ_contact_author_fax (+81)52-789-2484
_publ_contact_author_name 'Professor Kunio Awaga'
_publ_contact_author_phone (+81)52-789-2487
_publ_section_title
;
 Multidimensional Network Structures and Versatile Magnetic Properties of
 Intermolecular Compounds of a Radical-Anion Ligand,
 [1,2,5]Thiadiazolo[3,4-f][1,10]phenanthroline 1,1-Dioxide
;
_journal_name_full 'Inorganic Chemistry'
_journal_page_first 9921
_journal_page_last 9930
_journal_paper_doi 10.1021/ic401078z
_journal_volume 52
_journal_year 2013
_chemical_formula_moiety 'C25 H12 K N9 O4 S3 '
_chemical_formula_sum 'C25 H12 K N9 O4 S3'
_chemical_formula_weight 637.71
_space_group_IT_number 14
_symmetry_cell_setting monoclinic
_symmetry_Int_Tables_number 14
_symmetry_space_group_name_Hall '-P 2ybc'
_symmetry_space_group_name_H-M 'P 1 21/c 1'
_cell_angle_alpha 90.0000
_cell_angle_beta 109.934(3)
_cell_angle_gamma 90.0000
_cell_formula_units_Z 4
_cell_length_a 14.939(3)
_cell_length_b 9.3512(19)
_cell_length_c 19.626(4)
_cell_measurement_reflns_used 6492
_cell_measurement_temperature 173.1
_cell_measurement_theta_max 27.5
_cell_measurement_theta_min 3.0
_cell_volume 2577.4(9)
_computing_cell_refinement CrystalClear
_computing_data_collection CrystalClear
_computing_data_reduction CrystalStructure
_computing_publication_material 'CrystalStructure 3.8'
_computing_structure_refinement SHELXL
_computing_structure_solution SIR97
_diffrn_detector_area_resol_mean 7.31
_diffrn_measured_fraction_theta_full 0.994
_diffrn_measured_fraction_theta_max 0.994
_diffrn_measurement_device_type 'Rigaku Saturn'
_diffrn_measurement_method \w
_diffrn_radiation_type 'Mo K\a'
_diffrn_radiation_wavelength 0.71070
_diffrn_reflns_av_R_equivalents 0.034
_diffrn_reflns_limit_h_max 18
_diffrn_reflns_limit_h_min -19
_diffrn_reflns_limit_k_max 11
_diffrn_reflns_limit_k_min -12
_diffrn_reflns_limit_l_max 25
_diffrn_reflns_limit_l_min -21
_diffrn_reflns_number 20027
_diffrn_reflns_theta_full 27.48
_diffrn_reflns_theta_max 27.48
_exptl_absorpt_coefficient_mu 0.504
_exptl_absorpt_correction_T_max 0.985
_exptl_absorpt_correction_T_min 0.912
_exptl_absorpt_correction_type multi-scan
_exptl_absorpt_process_details 'Jacobson, R. (1998) Private communication'
_exptl_crystal_colour red
_exptl_crystal_density_diffrn 1.643
_exptl_crystal_description block
_exptl_crystal_F_000 1296.00
_exptl_crystal_size_max 0.10
_exptl_crystal_size_mid 0.07
_exptl_crystal_size_min 0.03
_refine_diff_density_max 0.38
_refine_diff_density_min -0.49
_refine_ls_extinction_method none
_refine_ls_goodness_of_fit_ref 1.135
_refine_ls_hydrogen_treatment refall
_refine_ls_number_parameters 380
_refine_ls_number_reflns 5865
_refine_ls_R_factor_gt 0.0521
_refine_ls_shift/su_max 0.0010
_refine_ls_structure_factor_coef Fsqd
_refine_ls_weighting_details 'w = 1/[\s^2^(Fo^2^)+(0.0585P)^2^+1.7805P] where P=(Fo^2^+2Fc^2^)/3'
_refine_ls_weighting_scheme calc
_refine_ls_wR_factor_ref 0.1296
_reflns_number_gt 5155
_reflns_number_total 5865
_reflns_threshold_expression F^2^>2.0\s(F^2^)
_cod_data_source_file ic401078z_si_002_11.cif
_cod_data_source_block '__KNCS(tdapO2)2'
_cod_original_cell_volume 2577.5(10)
_cod_original_formula_sum 'C25 H12 K N9 O4 S3 '
_cod_database_code 4335855

loop_
_symmetry_equiv_pos_site_id
_symmetry_equiv_pos_as_xyz
1 +X,+Y,+Z
2 -X,1/2+Y,1/2-Z
3 -X,-Y,-Z
4 +X,1/2-Y,1/2+Z

loop_
_atom_site_label
_atom_site_type_symbol
_atom_site_fract_x
_atom_site_fract_y
_atom_site_fract_z
_atom_site_U_iso_or_equiv
_atom_site_adp_type
_atom_site_occupancy
_atom_site_symmetry_multiplicity
_atom_site_calc_flag
_atom_site_refinement_flags
K(1) K 0.78431(4) -0.28178(6) 0.55574(3) 0.02828(14) Uani 1.00 1 d .
S(1) S 0.40321(4) 0.36907(6) 0.34834(3) 0.02708(14) Uani 1.00 1 d .
S(2) S 0.95477(4) 0.36616(7) 0.32716(3) 0.02828(15) Uani 1.00 1 d .
S(3) S 0.69215(5) -0.73829(8) 0.36438(4) 0.03624(16) Uani 1.00 1 d .
O(1) O 0.42585(15) 0.47054(19) 0.30291(10) 0.0381(4) Uani 1.00 1 d .
O(2) O 0.31293(13) 0.37978(19) 0.35786(10) 0.0329(4) Uani 1.00 1 d .
O(3) O 1.05057(13) 0.3661(2) 0.32774(11) 0.0392(4) Uani 1.00 1 d .
O(4) O 0.89236(14) 0.4745(2) 0.28632(10) 0.0380(4) Uani 1.00 1 d .
N(1) N 0.61339(14) -0.1889(2) 0.44665(12) 0.0296(4) Uani 1.00 1 d .
N(2) N 0.41601(14) 0.2022(2) 0.32077(10) 0.0251(4) Uani 1.00 1 d .
N(3) N 0.48801(15) 0.3670(2) 0.43084(12) 0.0295(4) Uani 1.00 1 d .
N(4) N 0.67786(15) -0.0218(2) 0.56674(11) 0.0302(4) Uani 1.00 1 d .
N(5) N 0.83575(15) -0.1811(2) 0.43715(11) 0.0276(4) Uani 1.00 1 d .
N(6) N 0.90692(15) 0.2037(2) 0.30059(11) 0.0279(4) Uani 1.00 1 d .
N(7) N 0.95627(15) 0.3655(2) 0.41332(11) 0.0286(4) Uani 1.00 1 d .
N(8) N 0.89397(14) -0.0134(2) 0.55715(10) 0.0264(4) Uani 1.00 1 d .
N(9) N 0.74731(18) -0.5339(2) 0.47571(14) 0.0414(5) Uani 1.00 1 d .
C(1) C 0.58288(16) -0.0532(2) 0.44033(13) 0.0245(4) Uani 1.00 1 d .
C(2) C 0.57887(18) -0.2736(2) 0.38823(14) 0.0308(5) Uani 1.00 1 d .
C(3) C 0.51563(19) -0.2293(2) 0.32229(14) 0.0299(5) Uani 1.00 1 d .
C(4) C 0.48389(17) -0.0910(2) 0.31547(13) 0.0264(4) Uani 1.00 1 d .
C(5) C 0.51703(16) -0.0007(2) 0.37523(12) 0.0232(4) Uani 1.00 1 d .
C(6) C 0.48371(16) 0.1453(2) 0.37320(12) 0.0232(4) Uani 1.00 1 d .
C(7) C 0.52509(17) 0.2418(2) 0.43802(12) 0.0247(4) Uani 1.00 1 d .
C(8) C 0.59547(16) 0.1848(2) 0.50323(13) 0.0255(4) Uani 1.00 1 d .
C(9) C 0.63442(18) 0.2701(2) 0.56488(14) 0.0321(5) Uani 1.00 1 d .
C(10) C 0.69400(19) 0.2061(3) 0.62716(14) 0.0356(5) Uani 1.00 1 d .
C(11) C 0.71169(18) 0.0619(3) 0.62559(13) 0.0339(5) Uani 1.00 1 d .
C(12) C 0.62028(16) 0.0401(2) 0.50563(12) 0.0239(4) Uani 1.00 1 d .
C(13) C 0.86117(15) -0.0467(2) 0.42862(12) 0.0224(4) Uani 1.00 1 d .
C(14) C 0.80847(18) -0.2658(2) 0.37808(14) 0.0314(5) Uani 1.00 1 d .
C(15) C 0.80493(18) -0.2226(2) 0.30977(14) 0.0307(5) Uani 1.00 1 d .
C(16) C 0.83108(17) -0.0847(2) 0.30090(13) 0.0283(5) Uani 1.00 1 d .
C(17) C 0.85954(16) 0.0049(2) 0.36089(12) 0.0232(4) Uani 1.00 1 d .
C(18) C 0.89287(16) 0.1491(2) 0.35611(12) 0.0241(4) Uani 1.00 1 d .
C(19) C 0.92197(16) 0.2436(2) 0.42226(12) 0.0235(4) Uani 1.00 1 d .
C(20) C 0.91650(16) 0.1897(2) 0.49036(12) 0.0233(4) Uani 1.00 1 d .
C(21) C 0.94012(17) 0.2757(2) 0.55214(13) 0.0275(5) Uani 1.00 1 d .
C(22) C 0.94054(18) 0.2143(2) 0.61621(13) 0.0302(5) Uani 1.00 1 d .
C(23) C 0.91899(17) 0.0703(2) 0.61592(13) 0.0291(5) Uani 1.00 1 d .
C(24) C 0.89126(15) 0.0463(2) 0.49416(12) 0.0225(4) Uani 1.00 1 d .
C(25) C 0.72417(18) -0.6181(2) 0.42955(15) 0.0308(5) Uani 1.00 1 d .
H(1) H 0.5994 -0.3704 0.3926 0.037 Uiso 1.00 1 c R
H(2) H 0.4946 -0.2935 0.2825 0.036 Uiso 1.00 1 c R
H(3) H 0.4401 -0.0573 0.2709 0.032 Uiso 1.00 1 c R
H(4) H 0.6202 0.3693 0.5639 0.039 Uiso 1.00 1 c R
H(5) H 0.7222 0.2603 0.6701 0.043 Uiso 1.00 1 c R
H(6) H 0.7507 0.0184 0.6694 0.041 Uiso 1.00 1 c R
H(7) H 0.7905 -0.3613 0.3837 0.038 Uiso 1.00 1 c R
H(8) H 0.7849 -0.2868 0.2699 0.037 Uiso 1.00 1 c R
H(9) H 0.8297 -0.0516 0.2548 0.034 Uiso 1.00 1 c R
H(10) H 0.9555 0.3739 0.5501 0.033 Uiso 1.00 1 c R
H(11) H 0.9552 0.2694 0.6593 0.036 Uiso 1.00 1 c R
H(12) H 0.9222 0.0278 0.6607 0.035 Uiso 1.00 1 c R

loop_
_atom_site_aniso_label
_atom_site_aniso_U_11
_atom_site_aniso_U_22
_atom_site_aniso_U_33
_atom_site_aniso_U_12
_atom_site_aniso_U_13
_atom_site_aniso_U_23
K(1) 0.0283(2) 0.0258(2) 0.0309(2) 0.0002(2) 0.0103(2) 0.0028(2)
S(1) 0.0319(3) 0.0219(2) 0.0284(3) 0.0024(2) 0.0116(2) 0.0012(2)
S(2) 0.0322(3) 0.0258(3) 0.0251(3) -0.0019(2) 0.0074(2) 0.0036(2)
S(3) 0.0307(3) 0.0399(3) 0.0358(3) 0.0018(2) 0.0083(2) -0.0033(2)
O(1) 0.0519(11) 0.0259(9) 0.0414(10) -0.0015(8) 0.0220(9) 0.0054(7)
O(2) 0.0312(9) 0.0355(9) 0.0335(9) 0.0097(7) 0.0130(7) 0.0046(7)
O(3) 0.0332(10) 0.0460(11) 0.0398(10) -0.0045(8) 0.0141(8) 0.0106(8)
O(4) 0.0487(11) 0.0288(9) 0.0315(9) 0.0052(8) 0.0072(8) 0.0077(7)
N(1) 0.0251(10) 0.0253(10) 0.0381(11) 0.0008(8) 0.0103(8) -0.0002(8)
N(2) 0.0274(9) 0.0221(9) 0.0257(9) -0.0014(8) 0.0088(7) 0.0000(7)
N(3) 0.0310(10) 0.0256(10) 0.0332(11) 0.0018(8) 0.0126(8) -0.0036(8)
N(4) 0.0256(10) 0.0360(11) 0.0296(10) 0.0043(8) 0.0101(8) 0.0025(9)
N(5) 0.0278(10) 0.0246(10) 0.0310(10) -0.0031(8) 0.0106(8) -0.0013(8)
N(6) 0.0320(10) 0.0248(10) 0.0260(10) -0.0006(8) 0.0089(8) 0.0001(8)
N(7) 0.0338(11) 0.0243(10) 0.0240(9) -0.0041(8) 0.0049(8) -0.0006(7)
N(8) 0.0260(10) 0.0288(10) 0.0254(9) -0.0015(8) 0.0100(7) 0.0005(8)
N(9) 0.0414(13) 0.0272(11) 0.0562(15) -0.0010(10) 0.0172(11) -0.0029(11)
C(1) 0.0227(10) 0.0232(11) 0.0298(11) -0.0013(9) 0.0118(9) 0.0004(9)
C(2) 0.0307(12) 0.0206(11) 0.0425(14) 0.0014(9) 0.0145(10) -0.0033(10)
C(3) 0.0345(13) 0.0238(11) 0.0349(13) -0.0040(10) 0.0163(10) -0.0053(9)
C(4) 0.0289(11) 0.0242(11) 0.0277(11) -0.0038(9) 0.0117(9) -0.0009(9)
C(5) 0.0239(10) 0.0203(10) 0.0276(11) -0.0021(8) 0.0117(9) 0.0009(8)
C(6) 0.0257(11) 0.0229(11) 0.0238(10) -0.0036(9) 0.0119(8) -0.0014(8)
C(7) 0.0247(11) 0.0261(11) 0.0254(11) -0.0043(9) 0.0115(9) -0.0024(9)
C(8) 0.0219(10) 0.0287(11) 0.0261(11) -0.0038(9) 0.0086(8) -0.0030(9)
C(9) 0.0312(13) 0.0327(13) 0.0336(13) -0.0034(10) 0.0125(10) -0.0059(10)
C(10) 0.0306(13) 0.0460(15) 0.0277(12) -0.0061(11) 0.0067(10) -0.0090(11)
C(11) 0.0275(12) 0.0480(15) 0.0243(11) 0.0012(11) 0.0065(9) 0.0004(11)
C(12) 0.0204(10) 0.0262(11) 0.0263(11) -0.0020(8) 0.0096(8) 0.0001(9)
C(13) 0.0179(10) 0.0217(10) 0.0263(11) 0.0018(8) 0.0058(8) 0.0006(8)
C(14) 0.0322(13) 0.0229(11) 0.0377(13) -0.0054(10) 0.0101(10) -0.0028(10)
C(15) 0.0282(12) 0.0287(12) 0.0312(12) -0.0011(10) 0.0049(9) -0.0078(10)
C(16) 0.0281(11) 0.0288(12) 0.0254(11) -0.0007(9) 0.0057(9) -0.0022(9)
C(17) 0.0210(10) 0.0236(11) 0.0239(10) 0.0012(8) 0.0063(8) -0.0009(8)
C(18) 0.0223(10) 0.0258(11) 0.0225(10) 0.0006(8) 0.0056(8) -0.0005(8)
C(19) 0.0215(10) 0.0247(11) 0.0220(10) 0.0013(8) 0.0043(8) 0.0005(8)
C(20) 0.0207(10) 0.0240(11) 0.0235(10) 0.0024(8) 0.0054(8) -0.0003(8)
C(21) 0.0283(12) 0.0261(11) 0.0270(11) -0.0007(9) 0.0078(9) -0.0042(9)
C(22) 0.0314(12) 0.0356(13) 0.0230(11) 0.0014(10) 0.0085(9) -0.0050(9)
C(23) 0.0261(11) 0.0401(14) 0.0221(11) 0.0000(10) 0.0094(9) 0.0025(10)
C(24) 0.0182(9) 0.0244(11) 0.0243(10) 0.0012(8) 0.0063(8) -0.0003(8)
C(25) 0.0278(12) 0.0234(12) 0.0417(14) 0.0042(9) 0.0124(10) 0.0078(10)

loop_
_atom_type_symbol
_atom_type_description
_atom_type_scat_dispersion_real
_atom_type_scat_dispersion_imag
_atom_type_scat_source
C C 0.003 0.002
;
International Tables for Crystallography
(1992, Vol. C, Tables 4.2.6.8 and 6.1.1.4)
;
H H 0.000 0.000
;
International Tables for Crystallography
(1992, Vol. C, Table 6.1.1.4)
;
N N 0.006 0.003
;
International Tables for Crystallography
(1992, Vol. C, Tables 4.2.6.8 and 6.1.1.4)
;
O O 0.011 0.006
;
International Tables for Crystallography
(1992, Vol. C, Tables 4.2.6.8 and 6.1.1.4)
;
S S 0.125 0.123
;
International Tables for Crystallography
(1992, Vol. C, Tables 4.2.6.8 and 6.1.1.4)
;
K K 0.200 0.250
;
International Tables for Crystallography
(1992, Vol. C, Tables 4.2.6.8 and 6.1.1.4)
;

loop_
_geom_angle_atom_site_label_1
_geom_angle_atom_site_label_2
_geom_angle_atom_site_label_3
_geom_angle
_geom_angle_publ_flag
_geom_angle_site_symmetry_1
_geom_angle_site_symmetry_3
O(2) K(1) O(3) 84.67(5) yes 3_656 3_756
O(2) K(1) N(1) 92.21(6) yes 3_656 .
O(2) K(1) N(4) 79.49(6) yes 3_656 .
O(2) K(1) N(5) 164.59(5) yes 3_656 .
O(2) K(1) N(8) 132.77(6) yes 3_656 .
O(2) K(1) N(9) 91.19(7) yes 3_656 .
O(3) K(1) N(1) 175.79(7) yes 3_756 .
O(3) K(1) N(4) 120.70(5) yes 3_756 .
O(3) K(1) N(5) 110.30(6) yes 3_756 .
O(3) K(1) N(8) 84.44(5) yes 3_756 .
O(3) K(1) N(9) 99.77(6) yes 3_756 .
N(1) K(1) N(4) 55.76(5) yes . .
N(1) K(1) N(5) 73.01(6) yes . .
N(1) K(1) N(8) 95.67(5) yes . .
N(1) K(1) N(9) 83.09(6) yes . .
N(4) K(1) N(5) 95.15(6) yes . .
N(4) K(1) N(8) 67.40(6) yes . .
N(4) K(1) N(9) 136.95(6) yes . .
N(5) K(1) N(8) 55.32(5) yes . .
N(5) K(1) N(9) 82.86(7) yes . .
N(8) K(1) N(9) 135.96(8) yes . .
O(1) S(1) O(2) 118.27(11) yes . .
O(1) S(1) N(2) 109.89(11) yes . .
O(1) S(1) N(3) 110.48(11) yes . .
O(2) S(1) N(2) 108.85(10) yes . .
O(2) S(1) N(3) 108.07(12) yes . .
N(2) S(1) N(3) 99.65(9) yes . .
O(3) S(2) O(4) 117.83(12) yes . .
O(3) S(2) N(6) 108.72(12) yes . .
O(3) S(2) N(7) 108.79(11) yes . .
O(4) S(2) N(6) 109.88(10) yes . .
O(4) S(2) N(7) 110.47(12) yes . .
N(6) S(2) N(7) 99.59(11) yes . .
K(1) O(2) S(1) 141.44(10) yes 3_656 .
K(1) O(3) S(2) 126.79(12) yes 3_756 .
K(1) N(1) C(1) 123.19(13) yes . .
K(1) N(1) C(2) 116.50(15) yes . .
C(1) N(1) C(2) 117.38(19) yes . .
S(1) N(2) C(6) 105.68(15) yes . .
S(1) N(3) C(7) 105.78(16) yes . .
K(1) N(4) C(11) 119.25(15) yes . .
K(1) N(4) C(12) 119.05(16) yes . .
C(11) N(4) C(12) 117.0(2) yes . .
K(1) N(5) C(13) 125.38(16) yes . .
K(1) N(5) C(14) 114.98(17) yes . .
C(13) N(5) C(14) 117.3(2) yes . .
S(2) N(6) C(18) 105.71(16) yes . .
S(2) N(7) C(19) 105.71(16) yes . .
K(1) N(8) C(23) 119.34(17) yes . .
K(1) N(8) C(24) 119.69(13) yes . .
C(23) N(8) C(24) 117.5(2) yes . .
K(1) N(9) C(25) 164.7(2) yes . .
N(1) C(1) C(5) 121.6(2) yes . .
N(1) C(1) C(12) 117.27(18) yes . .
C(5) C(1) C(12) 121.1(2) yes . .
N(1) C(2) C(3) 124.3(2) yes . .
C(2) C(3) C(4) 118.6(2) yes . .
C(3) C(4) C(5) 118.6(2) yes . .
C(1) C(5) C(4) 119.4(2) yes . .
C(1) C(5) C(6) 118.72(19) yes . .
C(4) C(5) C(6) 121.87(18) yes . .
N(2) C(6) C(5) 125.46(19) yes . .
N(2) C(6) C(7) 114.3(2) yes . .
C(5) C(6) C(7) 120.11(17) yes . .
N(3) C(7) C(6) 114.54(18) yes . .
N(3) C(7) C(8) 126.0(2) yes . .
C(6) C(7) C(8) 119.3(2) yes . .
C(7) C(8) C(9) 121.0(2) yes . .
C(7) C(8) C(12) 119.2(2) yes . .
C(9) C(8) C(12) 119.7(2) yes . .
C(8) C(9) C(10) 118.1(2) yes . .
C(9) C(10) C(11) 118.4(2) yes . .
N(4) C(11) C(10) 124.9(2) yes . .
N(4) C(12) C(1) 116.9(2) yes . .
N(4) C(12) C(8) 121.8(2) yes . .
C(1) C(12) C(8) 121.26(18) yes . .
N(5) C(13) C(17) 121.7(2) yes . .
N(5) C(13) C(24) 117.1(2) yes . .
C(17) C(13) C(24) 121.2(2) yes . .
N(5) C(14) C(15) 124.3(2) yes . .
C(14) C(15) C(16) 118.5(2) yes . .
C(15) C(16) C(17) 118.5(2) yes . .
C(13) C(17) C(16) 119.7(2) yes . .
C(13) C(17) C(18) 118.94(19) yes . .
C(16) C(17) C(18) 121.2(2) yes . .
N(6) C(18) C(17) 125.7(2) yes . .
N(6) C(18) C(19) 114.5(2) yes . .
C(17) C(18) C(19) 119.6(2) yes . .
N(7) C(19) C(18) 114.4(2) yes . .
N(7) C(19) C(20) 125.6(2) yes . .
C(18) C(19) C(20) 119.8(2) yes . .
C(19) C(20) C(21) 121.4(2) yes . .
C(19) C(20) C(24) 118.7(2) yes . .
C(21) C(20) C(24) 119.9(2) yes . .
C(20) C(21) C(22) 118.2(2) yes . .
C(21) C(22) C(23) 118.2(2) yes . .
N(8) C(23) C(22) 124.7(2) yes . .
N(8) C(24) C(13) 117.19(19) yes . .
N(8) C(24) C(20) 121.5(2) yes . .
C(13) C(24) C(20) 121.3(2) yes . .
S(3) C(25) N(9) 179.5(2) yes . .
N(1) C(2) H(1) 117.8 no . .
C(3) C(2) H(1) 117.8 no . .
C(2) C(3) H(2) 120.7 no . .
C(4) C(3) H(2) 120.7 no . .
C(3) C(4) H(3) 120.7 no . .
C(5) C(4) H(3) 120.7 no . .
C(8) C(9) H(4) 120.9 no . .
C(10) C(9) H(4) 120.9 no . .
C(9) C(10) H(5) 120.8 no . .
C(11) C(10) H(5) 120.8 no . .
N(4) C(11) H(6) 117.6 no . .
C(10) C(11) H(6) 117.6 no . .
N(5) C(14) H(7) 117.9 no . .
C(15) C(14) H(7) 117.9 no . .
C(14) C(15) H(8) 120.7 no . .
C(16) C(15) H(8) 120.7 no . .
C(15) C(16) H(9) 120.8 no . .
C(17) C(16) H(9) 120.8 no . .
C(20) C(21) H(10) 120.9 no . .
C(22) C(21) H(10) 120.9 no . .
C(21) C(22) H(11) 120.9 no . .
C(23) C(22) H(11) 120.9 no . .
N(8) C(23) H(12) 117.6 no . .
C(22) C(23) H(12) 117.7 no . .

loop_
_geom_bond_atom_site_label_1
_geom_bond_atom_site_label_2
_geom_bond_distance
_geom_bond_publ_flag
_geom_bond_site_symmetry_2
K(1) O(2) 2.740(2) yes 3_656
K(1) O(3) 2.8444(17) yes 3_756
K(1) N(1) 2.8515(18) yes .
K(1) N(4) 2.953(2) yes .
K(1) N(5) 2.848(2) yes .
K(1) N(8) 2.992(2) yes .
K(1) N(9) 2.782(2) yes .
S(1) O(1) 1.420(2) yes .
S(1) O(2) 1.427(2) yes .
S(1) N(2) 1.684(2) yes .
S(1) N(3) 1.6817(19) yes .
S(2) O(3) 1.427(2) yes .
S(2) O(4) 1.4243(18) yes .
S(2) N(6) 1.684(2) yes .
S(2) N(7) 1.683(2) yes .
S(3) C(25) 1.647(2) yes .
N(1) C(1) 1.339(3) yes .
N(1) C(2) 1.343(3) yes .
N(2) C(6) 1.286(2) yes .
N(3) C(7) 1.282(3) yes .
N(4) C(11) 1.343(3) yes .
N(4) C(12) 1.345(2) yes .
N(5) C(13) 1.340(3) yes .
N(5) C(14) 1.347(3) yes .
N(6) C(18) 1.284(3) yes .
N(7) C(19) 1.286(3) yes .
N(8) C(23) 1.337(3) yes .
N(8) C(24) 1.345(3) yes .
N(9) C(25) 1.160(3) yes .
C(1) C(5) 1.409(2) yes .
C(1) C(12) 1.492(3) yes .
C(2) C(3) 1.380(3) yes .
C(3) C(4) 1.368(3) yes .
C(4) C(5) 1.392(3) yes .
C(5) C(6) 1.450(3) yes .
C(6) C(7) 1.509(3) yes .
C(7) C(8) 1.452(2) yes .
C(8) C(9) 1.400(3) yes .
C(8) C(12) 1.400(3) yes .
C(9) C(10) 1.379(3) yes .
C(10) C(11) 1.377(4) yes .
C(13) C(17) 1.406(3) yes .
C(13) C(24) 1.490(3) yes .
C(14) C(15) 1.384(4) yes .
C(15) C(16) 1.376(3) yes .
C(16) C(17) 1.388(3) yes .
C(17) C(18) 1.452(3) yes .
C(18) C(19) 1.507(3) yes .
C(19) C(20) 1.457(3) yes .
C(20) C(21) 1.396(3) yes .
C(20) C(24) 1.402(3) yes .
C(21) C(22) 1.380(3) yes .
C(22) C(23) 1.385(3) yes .
C(2) H(1) 0.950 no .
C(3) H(2) 0.950 no .
C(4) H(3) 0.950 no .
C(9) H(4) 0.950 no .
C(10) H(5) 0.950 no .
C(11) H(6) 0.950 no .
C(14) H(7) 0.950 no .
C(15) H(8) 0.950 no .
C(16) H(9) 0.950 no .
C(21) H(10) 0.950 no .
C(22) H(11) 0.950 no .
C(23) H(12) 0.950 no .

loop_
_geom_contact_atom_site_label_1
_geom_contact_atom_site_label_2
_geom_contact_distance
_geom_contact_site_symmetry_2
S(3) C(6) 3.358(2) 1_545
S(3) C(7) 3.288(2) 1_545
S(3) C(8) 3.565(2) 1_545
S(3) C(17) 3.485(2) 1_545
S(3) C(18) 3.234(2) 1_545
S(3) C(19) 3.232(2) 1_545
S(3) C(20) 3.486(2) 1_545
O(1) C(2) 3.339(2) 1_565
O(1) C(3) 3.078(3) 1_565
O(1) C(3) 3.429(3) 2_655
O(1) C(4) 3.112(3) 2_655
O(2) C(9) 3.581(3) 3_666
O(2) C(15) 3.300(2) 2_655
O(2) C(16) 3.143(2) 2_655
O(3) C(16) 3.571(3) 2_755
O(4) C(11) 3.398(2) 4_554
O(4) C(14) 3.500(3) 1_565
O(4) C(15) 3.217(3) 1_565
O(4) C(23) 3.525(3) 4_554
N(2) C(3) 3.360(3) 2_655
N(2) C(15) 3.491(2) 2_655
N(3) C(25) 3.540(3) 1_565
N(7) C(25) 3.592(3) 1_565
N(9) C(9) 3.358(4) 1_545
N(9) C(20) 3.557(3) 1_545
N(9) C(21) 3.282(3) 1_545
C(2) O(1) 3.339(2) 1_545
C(3) O(1) 3.078(3) 1_545
C(3) O(1) 3.429(3) 2_645
C(3) N(2) 3.360(3) 2_645
C(4) O(1) 3.112(3) 2_645
C(6) S(3) 3.358(2) 1_565
C(7) S(3) 3.288(2) 1_565
C(7) C(25) 3.306(3) 1_565
C(8) S(3) 3.565(2) 1_565
C(8) C(25) 3.329(4) 1_565
C(9) O(2) 3.581(3) 3_666
C(9) N(9) 3.358(4) 1_565
C(9) C(25) 3.518(4) 1_565
C(11) O(4) 3.398(2) 4_555
C(14) O(4) 3.500(3) 1_545
C(15) O(2) 3.300(2) 2_645
C(15) O(4) 3.217(3) 1_545
C(15) N(2) 3.491(2) 2_645
C(16) O(2) 3.143(2) 2_645
C(16) O(3) 3.571(3) 2_745
C(17) S(3) 3.485(2) 1_565
C(18) S(3) 3.234(2) 1_565
C(19) S(3) 3.232(2) 1_565
C(19) C(25) 3.273(3) 1_565
C(20) S(3) 3.486(2) 1_565
C(20) N(9) 3.557(3) 1_565
C(20) C(25) 3.252(3) 1_565
C(21) N(9) 3.282(3) 1_565
C(21) C(25) 3.448(3) 1_565
C(23) O(4) 3.525(3) 4_555
C(25) N(3) 3.540(3) 1_545
C(25) N(7) 3.592(3) 1_545
C(25) C(7) 3.306(3) 1_545
C(25) C(8) 3.329(4) 1_545
C(25) C(9) 3.518(4) 1_545
C(25) C(19) 3.273(3) 1_545
C(25) C(20) 3.252(3) 1_545
C(25) C(21) 3.448(3) 1_545
S(1) H(4) 3.080 3_666
S(1) H(8) 3.310 2_655
S(1) H(9) 3.457 2_655
S(2) H(10) 3.363 3_766
S(2) H(11) 3.532 4_554
S(2) H(12) 3.288 4_554
S(3) H(2) 3.297 2_645
S(3) H(3) 3.200 2_645
O(1) H(1) 2.986 1_565
O(1) H(2) 2.523 1_565
O(1) H(2) 3.417 2_655
O(1) H(3) 2.855 2_655
O(1) H(4) 3.283 3_666
O(1) H(5) 3.507 3_666
O(1) H(9) 3.599 2_655
O(2) H(4) 2.796 3_666
O(2) H(5) 3.422 3_666
O(2) H(8) 2.890 2_655
O(2) H(9) 2.575 2_655
O(3) H(9) 2.897 2_755
O(3) H(10) 3.437 3_766
O(3) H(11) 3.421 3_766
O(3) H(11) 3.369 4_554
O(3) H(12) 3.335 4_554
O(4) H(5) 3.540 4_554
O(4) H(6) 2.537 4_554
O(4) H(7) 3.210 1_565
O(4) H(8) 2.704 1_565
O(4) H(10) 3.536 3_766
O(4) H(11) 3.225 3_766
O(4) H(12) 2.651 4_554
N(2) H(2) 2.781 2_655
N(2) H(8) 2.923 2_655
N(3) H(1) 3.196 1_565
N(3) H(4) 2.970 3_666
N(6) H(5) 3.077 4_554
N(6) H(11) 3.104 4_554
N(7) H(7) 3.466 1_565
N(7) H(10) 2.747 3_766
N(9) H(4) 3.107 1_545
N(9) H(10) 3.074 1_545
C(4) H(2) 3.458 2_655
C(6) H(2) 3.231 2_655
C(25) H(4) 3.488 1_545
C(25) H(10) 3.460 1_545
H(1) O(1) 2.986 1_545
H(1) N(3) 3.196 1_545
H(1) H(3) 3.522 2_645
H(2) S(3) 3.297 2_655
H(2) O(1) 2.523 1_545
H(2) O(1) 3.417 2_645
H(2) N(2) 2.781 2_645
H(2) C(4) 3.458 2_645
H(2) C(6) 3.231 2_645
H(2) H(3) 2.971 2_645
H(3) S(3) 3.200 2_655
H(3) O(1) 2.855 2_645
H(3) H(1) 3.522 2_655
H(3) H(2) 2.971 2_655
H(4) S(1) 3.080 3_666
H(4) O(1) 3.283 3_666
H(4) O(2) 2.796 3_666
H(4) N(3) 2.970 3_666
H(4) N(9) 3.107 1_565
H(4) C(25) 3.488 1_565
H(5) O(1) 3.507 3_666
H(5) O(2) 3.422 3_666
H(5) O(4) 3.540 4_555
H(5) N(6) 3.077 4_555
H(5) H(9) 3.308 4_555
H(6) O(4) 2.537 4_555
H(6) H(8) 2.856 4_545
H(7) O(4) 3.210 1_545
H(7) N(7) 3.466 1_545
H(8) S(1) 3.310 2_645
H(8) O(2) 2.890 2_645
H(8) O(4) 2.704 1_545
H(8) N(2) 2.923 2_645
H(8) H(6) 2.856 4_544
H(9) S(1) 3.457 2_645
H(9) O(1) 3.599 2_645
H(9) O(2) 2.575 2_645
H(9) O(3) 2.897 2_745
H(9) H(5) 3.308 4_554
H(10) S(2) 3.363 3_766
H(10) O(3) 3.437 3_766
H(10) O(4) 3.536 3_766
H(10) N(7) 2.747 3_766
H(10) N(9) 3.074 1_565
H(10) C(25) 3.460 1_565
H(11) S(2) 3.532 4_555
H(11) O(3) 3.421 3_766
H(11) O(3) 3.369 4_555
H(11) O(4) 3.225 3_766
H(11) N(6) 3.104 4_555
H(12) S(2) 3.288 4_555
H(12) O(3) 3.335 4_555
H(12) O(4) 2.651 4_555

loop_
_geom_torsion_atom_site_label_1
_geom_torsion_atom_site_label_2
_geom_torsion_atom_site_label_3
_geom_torsion_atom_site_label_4
_geom_torsion
_geom_torsion_site_symmetry_1
_geom_torsion_site_symmetry_3
_geom_torsion_site_symmetry_4
O(2) K(1) O(3) S(2) 173.63(14) 3_656 3_756 3_756
O(3) K(1) O(2) S(1) 160.83(17) 3_756 3_656 3_656
O(2) K(1) N(1) C(1) 98.1(2) 3_656 . .
O(2) K(1) N(1) C(2) -101.8(2) 3_656 . .
N(1) K(1) O(2) S(1) -16.34(17) . 3_656 3_656
O(2) K(1) N(4) C(11) 81.6(2) 3_656 . .
O(2) K(1) N(4) C(12) -123.27(18) 3_656 . .
N(4) K(1) O(2) S(1) 38.22(16) . 3_656 3_656
O(2) K(1) N(5) C(13) 107.6(2) 3_656 . .
O(2) K(1) N(5) C(14) -54.6(3) 3_656 . .
N(5) K(1) O(2) S(1) -32.6(3) . 3_656 3_656
O(2) K(1) N(8) C(23) 14.49(19) 3_656 . .
O(2) K(1) N(8) C(24) -143.96(16) 3_656 . .
N(8) K(1) O(2) S(1) 83.47(17) . 3_656 3_656
O(2) K(1) N(9) C(25) 126.5(9) 3_656 . .
N(9) K(1) O(2) S(1) -99.47(17) . 3_656 3_656
O(3) K(1) N(1) C(1) 55.9(9) 3_756 . .
O(3) K(1) N(1) C(2) -144.0(8) 3_756 . .
N(1) K(1) O(3) S(2) -144.1(8) . 3_756 3_756
O(3) K(1) N(4) C(11) 4.4(2) 3_756 . .
O(3) K(1) N(4) C(12) 159.44(17) 3_756 . .
N(4) K(1) O(3) S(2) -111.94(14) . 3_756 3_756
O(3) K(1) N(5) C(13) -86.60(17) 3_756 . .
O(3) K(1) N(5) C(14) 111.20(16) 3_756 . .
N(5) K(1) O(3) S(2) -2.61(15) . 3_756 3_756
O(3) K(1) N(8) C(23) -62.97(17) 3_756 . .
O(3) K(1) N(8) C(24) 138.58(18) 3_756 . .
N(8) K(1) O(3) S(2) -52.40(13) . 3_756 3_756
O(3) K(1) N(9) C(25) -148.7(9) 3_756 . .
N(9) K(1) O(3) S(2) 83.34(14) . 3_756 3_756
N(1) K(1) N(4) C(11) -178.4(2) . . .
N(1) K(1) N(4) C(12) -23.26(17) . . .
N(4) K(1) N(1) C(1) 22.4(2) . . .
N(4) K(1) N(1) C(2) -177.5(2) . . .
N(1) K(1) N(5) C(13) 90.66(17) . . .
N(1) K(1) N(5) C(14) -71.54(16) . . .
N(5) K(1) N(1) C(1) -86.4(2) . . .
N(5) K(1) N(1) C(2) 73.7(2) . . .
N(1) K(1) N(8) C(23) 112.80(17) . . .
N(1) K(1) N(8) C(24) -45.64(18) . . .
N(8) K(1) N(1) C(1) -35.3(2) . . .
N(8) K(1) N(1) C(2) 124.8(2) . . .
N(1) K(1) N(9) C(25) 34.4(9) . . .
N(9) K(1) N(1) C(1) -171.0(2) . . .
N(9) K(1) N(1) C(2) -10.9(2) . . .
N(4) K(1) N(5) C(13) 38.85(17) . . .
N(4) K(1) N(5) C(14) -123.35(16) . . .
N(5) K(1) N(4) C(11) -113.0(2) . . .
N(5) K(1) N(4) C(12) 42.14(18) . . .
N(4) K(1) N(8) C(23) 63.63(16) . . .
N(4) K(1) N(8) C(24) -94.82(17) . . .
N(8) K(1) N(4) C(11) -64.0(2) . . .
N(8) K(1) N(4) C(12) 91.11(19) . . .
N(4) K(1) N(9) C(25) 50.7(9) . . .
N(9) K(1) N(4) C(11) 161.99(19) . . .
N(9) K(1) N(4) C(12) -42.9(2) . . .
N(5) K(1) N(8) C(23) 177.61(19) . . .
N(5) K(1) N(8) C(24) 19.16(16) . . .
N(8) K(1) N(5) C(13) -19.04(15) . . .
N(8) K(1) N(5) C(14) 178.76(19) . . .
N(5) K(1) N(9) C(25) -39.2(9) . . .
N(9) K(1) N(5) C(13) 175.58(17) . . .
N(9) K(1) N(5) C(14) 13.38(16) . . .
N(8) K(1) N(9) C(25) -56.6(9) . . .
N(9) K(1) N(8) C(23) -161.28(16) . . .
N(9) K(1) N(8) C(24) 40.3(2) . . .
O(1) S(1) O(2) K(1) -165.78(13) . . 3_656
O(1) S(1) N(2) C(6) 115.93(19) . . .
O(1) S(1) N(3) C(7) -116.2(2) . . .
O(2) S(1) N(2) C(6) -113.10(18) . . .
N(2) S(1) O(2) K(1) 67.94(17) . . 3_656
O(2) S(1) N(3) C(7) 113.0(2) . . .
N(3) S(1) O(2) K(1) -39.38(18) . . 3_656
N(2) S(1) N(3) C(7) -0.6(2) . . .
N(3) S(1) N(2) C(6) -0.1(2) . . .
O(4) S(2) O(3) K(1) 146.71(11) . . 3_756
O(3) S(2) N(6) C(18) 113.25(18) . . .
N(6) S(2) O(3) K(1) -87.49(14) . . 3_756
O(3) S(2) N(7) C(19) -113.04(17) . . .
N(7) S(2) O(3) K(1) 20.04(16) . . 3_756
O(4) S(2) N(6) C(18) -116.46(18) . . .
O(4) S(2) N(7) C(19) 116.17(17) . . .
N(6) S(2) N(7) C(19) 0.62(18) . . .
N(7) S(2) N(6) C(18) -0.46(18) . . .
K(1) N(1) C(1) C(5) 160.06(19) . . .
K(1) N(1) C(1) C(12) -20.9(3) . . .
K(1) N(1) C(2) C(3) -160.2(2) . . .
C(1) N(1) C(2) C(3) 1.1(4) . . .
C(2) N(1) C(1) C(5) 0.1(3) . . .
C(2) N(1) C(1) C(12) 179.2(2) . . .
S(1) N(2) C(6) C(5) 177.1(2) . . .
S(1) N(2) C(6) C(7) 0.7(2) . . .
S(1) N(3) C(7) C(6) 1.0(2) . . .
S(1) N(3) C(7) C(8) -173.9(2) . . .
K(1) N(4) C(11) C(10) 153.6(2) . . .
K(1) N(4) C(12) C(1) 24.3(3) . . .
K(1) N(4) C(12) C(8) -156.4(2) . . .
C(11) N(4) C(12) C(1) 179.95(18) . . .
C(11) N(4) C(12) C(8) -0.7(3) . . .
C(12) N(4) C(11) C(10) -2.0(4) . . .
K(1) N(5) C(13) C(17) -161.75(16) . . .
K(1) N(5) C(13) C(24) 18.2(2) . . .
K(1) N(5) C(14) C(15) 163.5(2) . . .
C(13) N(5) C(14) C(15) -0.2(3) . . .
C(14) N(5) C(13) C(17) 0.1(2) . . .
C(14) N(5) C(13) C(24) -180.0(2) . . .
S(2) N(6) C(18) C(17) -174.79(19) . . .
S(2) N(6) C(18) C(19) 0.2(2) . . .
S(2) N(7) C(19) C(18) -0.6(2) . . .
S(2) N(7) C(19) C(20) 174.68(19) . . .
K(1) N(8) C(23) C(22) -157.7(2) . . .
K(1) N(8) C(24) C(13) -19.8(2) . . .
K(1) N(8) C(24) C(20) 160.78(16) . . .
C(23) N(8) C(24) C(13) -178.6(2) . . .
C(23) N(8) C(24) C(20) 1.9(3) . . .
C(24) N(8) C(23) C(22) 1.2(3) . . .
K(1) N(9) C(25) S(3) 140(37) . . .
N(1) C(1) C(5) C(4) -1.1(4) . . .
N(1) C(1) C(5) C(6) 177.2(2) . . .
N(1) C(1) C(12) N(4) -3.4(3) . . .
N(1) C(1) C(12) C(8) 177.3(2) . . .
C(5) C(1) C(12) N(4) 175.6(2) . . .
C(5) C(1) C(12) C(8) -3.7(4) . . .
C(12) C(1) C(5) C(4) 179.9(2) . . .
C(12) C(1) C(5) C(6) -1.8(3) . . .
N(1) C(2) C(3) C(4) -1.3(4) . . .
C(2) C(3) C(4) C(5) 0.3(4) . . .
C(3) C(4) C(5) C(1) 0.9(4) . . .
C(3) C(4) C(5) C(6) -177.4(2) . . .
C(1) C(5) C(6) N(2) -171.4(2) . . .
C(1) C(5) C(6) C(7) 4.8(3) . . .
C(4) C(5) C(6) N(2) 6.8(4) . . .
C(4) C(5) C(6) C(7) -177.0(2) . . .
N(2) C(6) C(7) N(3) -1.3(3) . . .
N(2) C(6) C(7) C(8) 174.0(2) . . .
C(5) C(6) C(7) N(3) -177.9(2) . . .
C(5) C(6) C(7) C(8) -2.6(3) . . .
N(3) C(7) C(8) C(9) -4.3(4) . . .
N(3) C(7) C(8) C(12) 171.9(2) . . .
C(6) C(7) C(8) C(9) -179.0(2) . . .
C(6) C(7) C(8) C(12) -2.8(3) . . .
C(7) C(8) C(9) C(10) 174.0(2) . . .
C(7) C(8) C(12) N(4) -173.4(2) . . .
C(7) C(8) C(12) C(1) 5.9(3) . . .
C(9) C(8) C(12) N(4) 2.8(4) . . .
C(9) C(8) C(12) C(1) -177.9(2) . . .
C(12) C(8) C(9) C(10) -2.2(4) . . .
C(8) C(9) C(10) C(11) -0.3(4) . . .
C(9) C(10) C(11) N(4) 2.5(4) . . .
N(5) C(13) C(17) C(16) -0.1(2) . . .
N(5) C(13) C(17) C(18) -176.7(2) . . .
N(5) C(13) C(24) N(8) 2.4(3) . . .
N(5) C(13) C(24) C(20) -178.1(2) . . .
C(17) C(13) C(24) N(8) -177.6(2) . . .
C(17) C(13) C(24) C(20) 1.8(3) . . .
C(24) C(13) C(17) C(16) -179.98(17) . . .
C(24) C(13) C(17) C(18) 3.4(3) . . .
N(5) C(14) C(15) C(16) 0.2(3) . . .
C(14) C(15) C(16) C(17) -0.2(3) . . .
C(15) C(16) C(17) C(13) 0.1(2) . . .
C(15) C(16) C(17) C(18) 176.7(2) . . .
C(13) C(17) C(18) N(6) 170.6(2) . . .
C(13) C(17) C(18) C(19) -4.2(3) . . .
C(16) C(17) C(18) N(6) -6.0(3) . . .
C(16) C(17) C(18) C(19) 179.2(2) . . .
N(6) C(18) C(19) N(7) 0.3(3) . . .
N(6) C(18) C(19) C(20) -175.3(2) . . .
C(17) C(18) C(19) N(7) 175.6(2) . . .
C(17) C(18) C(19) C(20) 0.0(2) . . .
N(7) C(19) C(20) C(21) 6.9(3) . . .
N(7) C(19) C(20) C(24) -170.0(2) . . .
C(18) C(19) C(20) C(21) -178.0(2) . . .
C(18) C(19) C(20) C(24) 5.0(3) . . .
C(19) C(20) C(21) C(22) -175.0(2) . . .
C(19) C(20) C(24) N(8) 173.4(2) . . .
C(19) C(20) C(24) C(13) -6.0(3) . . .
C(21) C(20) C(24) N(8) -3.6(3) . . .
C(21) C(20) C(24) C(13) 177.0(2) . . .
C(24) C(20) C(21) C(22) 1.9(3) . . .
C(20) C(21) C(22) C(23) 1.0(3) . . .
C(21) C(22) C(23) N(8) -2.8(3) . . .
